data_1533353
loop_
_publ_author_name
'Chen, G.'
'Takenoshita, H.'
'Satoh, H.'
'Kamegashira, N.'
'Miyamoto, M.'

_publ_section_title
;
 Structural analysis of complex oxides Ln2 Mn Ta1+x O7+d (Ln = rare earth
 and yttrium) with pyrochlore-related structures
;
_journal_name_full 'Journal of Alloys Compd.'
_journal_page_first 177
_journal_page_last 180
_journal_volume 374
_journal_year 2004
_chemical_formula_sum 'Dy1.78 Mn0.89 O6.82 Ta1.11'
_chemical_name_systematic 'Dy1.78 ((Mn0.89 Ta1.11) O6.82)'
_space_group_IT_number 152
_symmetry_space_group_name_Hall 'P 31 2"'
_symmetry_space_group_name_H-M 'P 31 2 1'
_cell_angle_alpha 90
_cell_angle_beta 90
_cell_angle_gamma 120
_cell_formula_units_Z 6
_cell_length_a 7.3872
_cell_length_b 7.3872
_cell_length_c 17.1351
_cell_volume 809.799
_citation_journal_id_ASTM JALCEU
_cod_data_source_file Chen_JALCEU_2004_1500.cif
_cod_data_source_block Dy1.78Mn0.89O6.82Ta1.11
_cod_original_cell_volume 809.7985
_cod_database_code 1533353

loop_
_symmetry_equiv_pos_as_xyz
x,y,z
-y,x-y,z+1/3
-x+y,-x,z+2/3
y,x,-z
-x,-x+y,-z+1/3
x-y,-y,-z+2/3

loop_
_atom_site_label
_atom_site_type_symbol
_atom_site_fract_x
_atom_site_fract_y
_atom_site_fract_z
_atom_site_occupancy
_atom_site_U_iso_or_equiv
O2 O-2 0.61 0.64 0.134 0.975 0.0
Ta3 Ta+5 0.497 0.33 0.1652 0.555 0.0
Ta1 Ta+5 0.83 0 0.8333 0.555 0.0
O6 O-2 0.561 0.36 0.0606 0.975 0.0
O3 O-2 0.2 0.74 0.151 0.975 0.0
Mn2 Mn+3 0.331 0 0.8333 0.445 0.0
Dy3 Dy+3 0.164 0.666 -0.0117 0.889 0.0
O7 O-2 0.458 0.807 0.0557 0.975 0.0
Dy1 Dy+3 0.841 0 0.3333 0.889 0.0
Ta2 Ta+5 0.331 0 0.8333 0.555 0.0
Mn1 Mn+3 0.83 0 0.8333 0.445 0.0
O1 O-2 0.17 0.18 0.166 0.975 0.0
O4 O-2 -0.064 0.27 0.0507 0.975 0.0
Mn3 Mn+3 0.497 0.33 0.1652 0.445 0.0
Dy2 Dy+3 0.346 0 0.3333 0.889 0.0
O5 O-2 -0.024 0.79 0.0564 0.975 0.0
